data_4062476
loop_
_publ_author_name
'Groux, Laurent F.'
'Zargarian, Davit'

_publ_section_title
;
 Aminoalkyl-Substituted Indenylnickel(II) Complexes
 (\h^3^:\h^0^-Ind(CH~2~)~2~NMe~2~)Ni(PR~3~)X and
 [(\h^3^:\h^1^-Ind(CH~2~)~2~NMe~2~)Ni(PR~3~)][BPh~4~]:
 Influence of the Phosphine in Ligand Exchange and Polymerization Reactions
;
_journal_issue 23
_journal_name_full Organometallics
_journal_page_first 4759
_journal_page_last 4769
_journal_paper_doi 10.1021/om0341348
_journal_volume 22
_journal_year 2003
_chemical_formula_moiety 'C31 H49 N Ni P, C24 H20 B, C H2 Cl2'
_chemical_formula_sum 'C56 H71 B Cl2 N Ni P'
_chemical_formula_weight 929.53
_space_group_IT_number 2
_space_group_name_Hall '-P 1'
_space_group_name_H-M_alt 'P -1'
_symmetry_cell_setting triclinic
_symmetry_space_group_name_Hall '-P 1'
_symmetry_space_group_name_H-M 'P -1'
_cell_angle_alpha 83.939(1)
_cell_angle_beta 87.023(1)
_cell_angle_gamma 78.308(1)
_cell_formula_units_Z 2
_cell_length_a 10.9625(2)
_cell_length_b 13.4241(2)
_cell_length_c 17.6136(2)
_cell_measurement_temperature 223(2)
_cell_volume 2522.84(5)
_diffrn_ambient_temperature 223(2)
_exptl_crystal_density_diffrn 1.224
_cod_depositor_comments
;
The following automatic conversions were performed:
'_symmetry_cell_setting' value 'Triclinic' changed to 'triclinic'
according to '/home/saulius/struct/CIF-dictionaries/cif_core.dic'
dictionary named 'cif_core.dic' version 2.4.1 from
2010-06-29.

'_geom_bond_publ_flag' value 'Y' changed to 'y' according to
'/home/saulius/struct/CIF-dictionaries/cif_core.dic' dictionary named
'cif_core.dic' version 2.4.1 from 2010-06-29 (168 times).

Automatic conversion script
Id: cif_fix_enum 1527 2010-12-29 10:47:43Z saulius 
;
_cod_database_code 4062476

loop_
_symmetry_equiv_pos_as_xyz
'x, y, z'
'-x, -y, -z'

loop_
_atom_site_label
_atom_site_type_symbol
_atom_site_fract_x
_atom_site_fract_y
_atom_site_fract_z
_atom_site_U_iso_or_equiv
_atom_site_adp_type
_atom_site_occupancy
_atom_site_symmetry_multiplicity
_atom_site_calc_flag
_atom_site_refinement_flags
_atom_site_disorder_assembly
_atom_site_disorder_group
Ni Ni 0.86659(3) 0.73149(2) 0.821638(16) 0.03046(10) Uani 1 1 d D . .
P P 0.83757(4) 0.66751(3) 0.71290(2) 0.02947(11) Uani 1 1 d . . .
C1 C 0.91657(18) 0.75227(16) 0.92949(10) 0.0385(4) Uani 1 1 d D A .
C2 C 1.02333(18) 0.72958(16) 0.88048(11) 0.0392(4) Uani 1 1 d . A .
H2 H 1.0856 0.7732 0.8672 0.047 Uiso 1 1 calc R . .
C3 C 1.02930(19) 0.63073(16) 0.85869(11) 0.0419(5) Uani 1 1 d . A .
H3 H 1.0949 0.5949 0.8248 0.050 Uiso 1 1 calc R . .
C3A C 0.9423(2) 0.58190(15) 0.90794(12) 0.0449(5) Uani 1 1 d . A .
C4 C 0.9223(3) 0.48201(17) 0.91815(15) 0.0619(7) Uani 1 1 d . . .
H4 H 0.9696 0.4311 0.8900 0.074 Uiso 1 1 calc R A .
C5 C 0.8321(3) 0.4600(2) 0.97033(19) 0.0822(10) Uani 1 1 d . . .
H5 H 0.8180 0.3929 0.9781 0.099 Uiso 1 1 calc R . .
C6 C 0.7614(3) 0.5340(3) 1.01182(18) 0.0853(10) Uani 1 1 d . . .
H6 H 0.6992 0.5163 1.0465 0.102 Uiso 1 1 calc R A .
C7 C 0.7800(3) 0.6342(2) 1.00346(14) 0.0675(7) Uani 1 1 d . A .
H7 H 0.7320 0.6843 1.0321 0.081 Uiso 1 1 calc R . .
C7A C 0.8720(2) 0.65752(17) 0.95144(11) 0.0450(5) Uani 1 1 d . A .
C8 C 0.8592(6) 0.8565(5) 0.9528(4) 0.0423(17) Uani 0.72 1 d PD A -1
H8A H 0.9221 0.8868 0.9744 0.051 Uiso 0.72 1 calc PR A -1
H8B H 0.7923 0.8518 0.9913 0.051 Uiso 0.72 1 calc PR A -1
C9 C 0.8067(3) 0.9221(2) 0.88036(19) 0.0494(7) Uani 0.72 1 d PD A -1
H9A H 0.7487 0.9834 0.8946 0.059 Uiso 0.72 1 calc PR A -1
H9B H 0.8749 0.9438 0.8490 0.059 Uiso 0.72 1 calc PR A -1
N1 N 0.7404(5) 0.8613(4) 0.8354(3) 0.0383(11) Uani 0.72 1 d PD A -1
C10 C 0.6908(5) 0.9276(4) 0.7668(3) 0.0571(11) Uani 0.72 1 d PD A -1
H10A H 0.6382 0.9898 0.7822 0.086 Uiso 0.72 1 calc PR A -1
H10B H 0.6422 0.8918 0.7387 0.086 Uiso 0.72 1 calc PR A -1
H10C H 0.7595 0.9446 0.7344 0.086 Uiso 0.72 1 calc PR A -1
C11 C 0.6290(3) 0.8388(3) 0.88170(19) 0.0550(8) Uani 0.72 1 d PD A -1
H11A H 0.5760 0.9024 0.8943 0.082 Uiso 0.72 1 calc PR A -1
H11B H 0.6562 0.7968 0.9284 0.082 Uiso 0.72 1 calc PR A -1
H11C H 0.5827 0.8025 0.8524 0.082 Uiso 0.72 1 calc PR A -1
C8B C 0.851(2) 0.8492(15) 0.9533(14) 0.081(9) Uani 0.28 1 d PD A -2
H8B1 H 0.9029 0.9004 0.9418 0.098 Uiso 0.28 1 calc PR A -2
H8B2 H 0.8343 0.8421 1.0086 0.098 Uiso 0.28 1 calc PR A -2
C9B C 0.7280(7) 0.8854(5) 0.9131(4) 0.0373(15) Uani 0.28 1 d PD A -2
H9A1 H 0.6677 0.8430 0.9318 0.045 Uiso 0.28 1 calc PR A -2
H9A2 H 0.6924 0.9567 0.9213 0.045 Uiso 0.28 1 calc PR A -2
N2 N 0.7605(12) 0.8751(10) 0.8300(8) 0.037(3) Uani 0.28 1 d PD A -2
C10B C 0.8401(8) 0.9499(5) 0.8023(5) 0.052(2) Uani 0.28 1 d PD A -2
H10D H 0.8422 0.9583 0.7469 0.079 Uiso 0.28 1 calc PR A -2
H10E H 0.9240 0.9249 0.8202 0.079 Uiso 0.28 1 calc PR A -2
H10F H 0.8060 1.0151 0.8217 0.079 Uiso 0.28 1 calc PR A -2
C11B C 0.6398(11) 0.9071(11) 0.7901(7) 0.064(3) Uani 0.28 1 d PD A -2
H11D H 0.6135 0.9808 0.7878 0.096 Uiso 0.28 1 calc PR A -2
H11E H 0.5769 0.8750 0.8178 0.096 Uiso 0.28 1 calc PR A -2
H11F H 0.6506 0.8863 0.7386 0.096 Uiso 0.28 1 calc PR A -2
B B 0.2303(2) 0.02773(16) 0.79104(12) 0.0341(4) Uani 1 1 d . . .
C21 C 0.96593(17) 0.55797(14) 0.69280(11) 0.0345(4) Uani 1 1 d . . .
H21 H 0.9835 0.5179 0.7429 0.041 Uiso 1 1 calc R A .
C22 C 1.08815(18) 0.59218(15) 0.66661(12) 0.0409(4) Uani 1 1 d . A .
H22A H 1.0803 0.6262 0.6146 0.049 Uiso 1 1 calc R . .
H22B H 1.1050 0.6412 0.7002 0.049 Uiso 1 1 calc R . .
C23 C 1.1961(2) 0.49988(18) 0.66857(14) 0.0512(5) Uani 1 1 d . . .
H23A H 1.2733 0.5224 0.6510 0.061 Uiso 1 1 calc R A .
H23B H 1.2069 0.4684 0.7212 0.061 Uiso 1 1 calc R . .
C24 C 1.1714(2) 0.42134(18) 0.61783(14) 0.0531(6) Uani 1 1 d . A .
H24A H 1.1699 0.4505 0.5644 0.064 Uiso 1 1 calc R . .
H24B H 1.2390 0.3611 0.6225 0.064 Uiso 1 1 calc R . .
C25 C 1.0485(2) 0.38941(16) 0.63978(14) 0.0501(5) Uani 1 1 d . . .
H25A H 1.0540 0.3521 0.6908 0.060 Uiso 1 1 calc R A .
H25B H 1.0324 0.3431 0.6038 0.060 Uiso 1 1 calc R . .
C26 C 0.94013(19) 0.48097(15) 0.63972(12) 0.0424(5) Uani 1 1 d . A .
H26A H 0.8633 0.4576 0.6570 0.051 Uiso 1 1 calc R . .
H26B H 0.9285 0.5144 0.5877 0.051 Uiso 1 1 calc R . .
C31 C 0.69720(17) 0.60965(14) 0.71487(10) 0.0338(4) Uani 1 1 d . . .
H31 H 0.7012 0.5736 0.6683 0.041 Uiso 1 1 calc R A .
C32 C 0.7019(2) 0.52926(16) 0.78425(13) 0.0463(5) Uani 1 1 d . A .
H32A H 0.7796 0.4784 0.7814 0.056 Uiso 1 1 calc R . .
H32B H 0.7017 0.5626 0.8312 0.056 Uiso 1 1 calc R . .
C33 C 0.5919(2) 0.47571(18) 0.78753(15) 0.0579(6) Uani 1 1 d . . .
H33A H 0.5974 0.4359 0.7435 0.069 Uiso 1 1 calc R A .
H33B H 0.5954 0.4282 0.8340 0.069 Uiso 1 1 calc R . .
C34 C 0.4695(2) 0.55094(19) 0.78727(16) 0.0593(6) Uani 1 1 d . A .
H34A H 0.4592 0.5851 0.8344 0.071 Uiso 1 1 calc R . .
H34B H 0.4009 0.5145 0.7857 0.071 Uiso 1 1 calc R . .
C35 C 0.4645(2) 0.63024(19) 0.71874(18) 0.0631(7) Uani 1 1 d . . .
H35A H 0.3863 0.6806 0.7213 0.076 Uiso 1 1 calc R A .
H35B H 0.4655 0.5968 0.6718 0.076 Uiso 1 1 calc R . .
C36 C 0.57411(19) 0.68478(16) 0.71591(16) 0.0541(6) Uani 1 1 d . A .
H36A H 0.5697 0.7334 0.6701 0.065 Uiso 1 1 calc R . .
H36B H 0.5688 0.7234 0.7606 0.065 Uiso 1 1 calc R . .
C41 C 0.81926(18) 0.76387(14) 0.62909(10) 0.0348(4) Uani 1 1 d . . .
H41 H 0.7392 0.8109 0.6388 0.042 Uiso 1 1 calc R A .
C42 C 0.9175(2) 0.83114(16) 0.62293(12) 0.0446(5) Uani 1 1 d . A .
H42A H 0.9253 0.8552 0.6727 0.054 Uiso 1 1 calc R . .
H42B H 0.9985 0.7909 0.6081 0.054 Uiso 1 1 calc R . .
C43 C 0.8806(2) 0.92238(17) 0.56392(13) 0.0543(6) Uani 1 1 d . . .
H43A H 0.9451 0.9639 0.5596 0.065 Uiso 1 1 calc R A .
H43B H 0.8023 0.9650 0.5806 0.065 Uiso 1 1 calc R . .
C44 C 0.8644(2) 0.88701(18) 0.48622(13) 0.0566(6) Uani 1 1 d . A .
H44A H 0.8362 0.9467 0.4499 0.068 Uiso 1 1 calc R . .
H44B H 0.9449 0.8505 0.4672 0.068 Uiso 1 1 calc R . .
C45 C 0.7707(2) 0.81740(17) 0.49134(12) 0.0510(5) Uani 1 1 d . . .
H45A H 0.7662 0.7925 0.4414 0.061 Uiso 1 1 calc R A .
H45B H 0.6881 0.8563 0.5046 0.061 Uiso 1 1 calc R . .
C46 C 0.8060(2) 0.72626(15) 0.55112(11) 0.0441(5) Uani 1 1 d . A .
H46A H 0.8849 0.6834 0.5356 0.053 Uiso 1 1 calc R . .
H46B H 0.7416 0.6847 0.5550 0.053 Uiso 1 1 calc R . .
C51 C 0.08877(18) 0.09604(14) 0.77673(11) 0.0362(4) Uani 1 1 d . . .
C52 C 0.0133(2) 0.08376(19) 0.71874(14) 0.0554(6) Uani 1 1 d . . .
H52 H 0.0449 0.0351 0.6844 0.067 Uiso 1 1 calc R . .
C53 C -0.1073(2) 0.1407(2) 0.70942(18) 0.0771(9) Uani 1 1 d . . .
H53 H -0.1549 0.1292 0.6695 0.092 Uiso 1 1 calc R . .
C54 C -0.1573(2) 0.2132(2) 0.75771(17) 0.0676(7) Uani 1 1 d . . .
H54 H -0.2389 0.2509 0.7517 0.081 Uiso 1 1 calc R . .
C55 C -0.0859(2) 0.22930(16) 0.81475(13) 0.0507(5) Uani 1 1 d . . .
H55 H -0.1182 0.2793 0.8480 0.061 Uiso 1 1 calc R . .
C56 C 0.0344(2) 0.17235(15) 0.82404(11) 0.0428(5) Uani 1 1 d . . .
H56 H 0.0813 0.1854 0.8637 0.051 Uiso 1 1 calc R . .
C61 C 0.22913(17) -0.06476(14) 0.86032(10) 0.0331(4) Uani 1 1 d . . .
C62 C 0.31729(18) -0.15582(15) 0.86295(12) 0.0406(4) Uani 1 1 d . . .
H62 H 0.3666 -0.1714 0.8189 0.049 Uiso 1 1 calc R . .
C63 C 0.3353(2) -0.22445(16) 0.92801(13) 0.0468(5) Uani 1 1 d . . .
H63 H 0.3970 -0.2843 0.9275 0.056 Uiso 1 1 calc R . .
C64 C 0.2634(2) -0.20542(16) 0.99342(12) 0.0434(5) Uani 1 1 d . . .
H64 H 0.2768 -0.2509 1.0379 0.052 Uiso 1 1 calc R . .
C65 C 0.17190(19) -0.11892(15) 0.99229(11) 0.0407(4) Uani 1 1 d . . .
H65 H 0.1205 -0.1057 1.0360 0.049 Uiso 1 1 calc R . .
C66 C 0.15486(18) -0.05098(14) 0.92705(10) 0.0357(4) Uani 1 1 d . . .
H66 H 0.0905 0.0071 0.9276 0.043 Uiso 1 1 calc R . .
C71 C 0.31685(18) 0.10298(14) 0.81935(11) 0.0370(4) Uani 1 1 d . . .
C72 C 0.3242(2) 0.19674(17) 0.77785(14) 0.0528(6) Uani 1 1 d . . .
H72 H 0.2756 0.2173 0.7344 0.063 Uiso 1 1 calc R . .
C73 C 0.3992(2) 0.26017(19) 0.79765(16) 0.0641(7) Uani 1 1 d . . .
H73 H 0.4008 0.3222 0.7678 0.077 Uiso 1 1 calc R . .
C74 C 0.4716(2) 0.23324(19) 0.86088(15) 0.0595(6) Uani 1 1 d . . .
H74 H 0.5232 0.2762 0.8743 0.071 Uiso 1 1 calc R . .
C75 C 0.4673(2) 0.14191(17) 0.90442(13) 0.0485(5) Uani 1 1 d . . .
H75 H 0.5158 0.1224 0.9480 0.058 Uiso 1 1 calc R . .
C76 C 0.39092(17) 0.07935(15) 0.88345(11) 0.0381(4) Uani 1 1 d . . .
H76 H 0.3889 0.0179 0.9140 0.046 Uiso 1 1 calc R . .
C81 C 0.29043(18) -0.02223(15) 0.71292(11) 0.0384(4) Uani 1 1 d . . .
C82 C 0.39026(19) 0.00707(17) 0.66981(12) 0.0461(5) Uani 1 1 d . . .
H82 H 0.4263 0.0587 0.6862 0.055 Uiso 1 1 calc R . .
C83 C 0.4386(2) -0.0367(2) 0.60383(13) 0.0608(7) Uani 1 1 d . . .
H83 H 0.5060 -0.0146 0.5768 0.073 Uiso 1 1 calc R . .
C84 C 0.3886(3) -0.1120(2) 0.57781(14) 0.0664(7) Uani 1 1 d . . .
H84 H 0.4210 -0.1414 0.5330 0.080 Uiso 1 1 calc R . .
C85 C 0.2906(2) -0.14397(18) 0.61811(13) 0.0585(6) Uani 1 1 d . . .
H85 H 0.2549 -0.1951 0.6007 0.070 Uiso 1 1 calc R . .
C86 C 0.2440(2) -0.10053(16) 0.68481(12) 0.0455(5) Uani 1 1 d . . .
H86 H 0.1784 -0.1249 0.7122 0.055 Uiso 1 1 calc R . .
C98 C 0.4068(12) 0.6609(18) 0.4663(11) 0.129(8) Uiso 0.20 1 d PD B -3
H98A H 0.4286 0.6827 0.5143 0.155 Uiso 0.20 1 calc PR B -3
H98B H 0.4535 0.5920 0.4591 0.155 Uiso 0.20 1 calc PR B -3
Cl1 Cl 0.4200(11) 0.7517(13) 0.3857(5) 0.145(5) Uani 0.20 1 d PD B -3
Cl2 Cl 0.2422(8) 0.6742(8) 0.4568(5) 0.123(3) Uani 0.20 1 d PD B -3
C99 C 0.3115(10) 0.7200(11) 0.4309(9) 0.153(6) Uiso 0.38 1 d PD C -4
H99A H 0.2807 0.7675 0.4695 0.184 Uiso 0.38 1 calc PR C -4
H99B H 0.2507 0.7272 0.3909 0.184 Uiso 0.38 1 calc PR C -4
Cl3 Cl 0.3594(13) 0.5924(11) 0.4707(8) 0.362(9) Uani 0.38 1 d PD C -4
Cl4 Cl 0.4635(9) 0.7292(8) 0.3942(5) 0.210(5) Uani 0.38 1 d PD C -4
C100 C 0.3602(14) 0.677(2) 0.4024(11) 0.353(19) Uiso 0.42 1 d PD D -5
H10G H 0.3619 0.6450 0.3549 0.424 Uiso 0.42 1 calc PR D -5
H10H H 0.3277 0.7510 0.3935 0.424 Uiso 0.42 1 calc PR D -5
Cl5 Cl 0.2815(8) 0.6184(9) 0.4780(5) 0.217(5) Uani 0.42 1 d PD D -5
Cl6 Cl 0.5041(6) 0.6483(7) 0.4469(6) 0.303(5) Uani 0.42 1 d PD D -5

loop_
_atom_site_aniso_label
_atom_site_aniso_U_11
_atom_site_aniso_U_22
_atom_site_aniso_U_33
_atom_site_aniso_U_23
_atom_site_aniso_U_13
_atom_site_aniso_U_12
Ni 0.03413(17) 0.03165(17) 0.02657(17) -0.00460(12) -0.00282(12) -0.00744(13)
P 0.0344(2) 0.0305(2) 0.0250(2) -0.00277(17) -0.00260(17) -0.00945(19)
C1 0.0433(10) 0.0473(11) 0.0267(9) -0.0077(8) -0.0086(8) -0.0096(9)
C2 0.0347(9) 0.0455(11) 0.0392(11) -0.0081(8) -0.0089(8) -0.0084(9)
C3 0.0436(11) 0.0469(11) 0.0337(10) -0.0094(8) -0.0109(8) -0.0001(9)
C3A 0.0604(13) 0.0398(10) 0.0351(11) 0.0031(8) -0.0205(9) -0.0100(10)
C4 0.0906(19) 0.0413(11) 0.0569(15) 0.0078(10) -0.0392(14) -0.0170(13)
C5 0.115(3) 0.0671(18) 0.073(2) 0.0339(16) -0.0489(19) -0.0467(19)
C6 0.089(2) 0.106(3) 0.0645(19) 0.0427(18) -0.0164(16) -0.048(2)
C7 0.0694(16) 0.0868(19) 0.0426(14) 0.0161(13) -0.0024(12) -0.0179(15)
C7A 0.0535(12) 0.0518(12) 0.0294(10) 0.0050(9) -0.0095(9) -0.0123(10)
C8 0.042(2) 0.045(3) 0.039(4) -0.023(2) -0.007(2) 0.004(2)
C9 0.0556(18) 0.0399(15) 0.0540(19) -0.0194(14) -0.0058(15) -0.0040(15)
N1 0.0367(18) 0.041(2) 0.038(2) -0.0088(15) -0.0049(15) -0.0047(17)
C10 0.073(3) 0.042(2) 0.048(3) -0.0077(18) -0.012(2) 0.013(2)
C11 0.0389(15) 0.069(2) 0.055(2) -0.0136(16) 0.0011(14) -0.0032(16)
C8B 0.121(16) 0.089(14) 0.053(14) -0.016(10) -0.016(11) -0.058(12)
C9B 0.044(4) 0.035(3) 0.033(4) -0.010(3) 0.006(3) -0.007(3)
N2 0.040(6) 0.030(4) 0.039(5) -0.013(4) 0.011(4) -0.005(4)
C10B 0.074(5) 0.025(3) 0.059(5) -0.001(3) 0.018(4) -0.017(4)
C11B 0.072(8) 0.065(8) 0.046(7) -0.023(6) -0.010(5) 0.019(6)
B 0.0373(11) 0.0357(10) 0.0293(10) -0.0014(8) 0.0026(8) -0.0095(9)
C21 0.0382(9) 0.0350(9) 0.0309(9) -0.0073(7) -0.0020(7) -0.0063(8)
C22 0.0392(10) 0.0454(11) 0.0403(11) -0.0106(8) 0.0011(8) -0.0107(9)
C23 0.0378(11) 0.0572(13) 0.0582(14) -0.0141(11) -0.0006(10) -0.0042(10)
C24 0.0493(12) 0.0487(12) 0.0596(15) -0.0172(11) 0.0051(11) -0.0014(11)
C25 0.0542(13) 0.0413(11) 0.0546(13) -0.0155(10) 0.0022(10) -0.0044(10)
C26 0.0447(11) 0.0402(10) 0.0444(12) -0.0151(9) -0.0035(9) -0.0071(9)
C31 0.0370(9) 0.0332(9) 0.0327(10) -0.0025(7) -0.0049(7) -0.0103(8)
C32 0.0462(11) 0.0449(11) 0.0485(12) 0.0095(9) -0.0091(9) -0.0161(10)
C33 0.0574(14) 0.0490(12) 0.0702(16) 0.0139(11) -0.0070(12) -0.0262(12)
C34 0.0484(12) 0.0609(14) 0.0760(17) -0.0102(12) 0.0086(12) -0.0293(12)
C35 0.0376(11) 0.0495(13) 0.104(2) 0.0014(13) -0.0114(12) -0.0144(11)
C36 0.0394(11) 0.0376(11) 0.0853(18) 0.0038(11) -0.0100(11) -0.0104(10)
C41 0.0442(10) 0.0333(9) 0.0274(9) -0.0006(7) -0.0010(7) -0.0099(8)
C42 0.0529(12) 0.0448(11) 0.0389(11) 0.0030(9) 0.0004(9) -0.0201(10)
C43 0.0724(15) 0.0428(11) 0.0489(13) 0.0063(10) 0.0053(11) -0.0215(12)
C44 0.0740(16) 0.0508(12) 0.0379(12) 0.0129(10) 0.0076(11) -0.0064(12)
C45 0.0692(14) 0.0506(12) 0.0293(10) -0.0005(9) -0.0071(10) -0.0029(11)
C46 0.0617(13) 0.0407(10) 0.0309(10) -0.0021(8) -0.0058(9) -0.0118(10)
C51 0.0375(10) 0.0378(9) 0.0325(10) -0.0001(7) 0.0050(8) -0.0087(8)
C52 0.0471(12) 0.0651(15) 0.0526(14) -0.0216(11) -0.0057(10) 0.0013(11)
C53 0.0498(14) 0.097(2) 0.083(2) -0.0357(17) -0.0221(13) 0.0080(15)
C54 0.0422(12) 0.0745(18) 0.0786(19) -0.0108(15) -0.0030(12) 0.0081(13)
C55 0.0546(13) 0.0433(11) 0.0482(13) -0.0029(9) 0.0122(10) -0.0001(10)
C56 0.0499(12) 0.0412(10) 0.0358(11) -0.0035(8) 0.0031(9) -0.0069(10)
C61 0.0357(9) 0.0368(9) 0.0304(9) -0.0053(7) 0.0013(7) -0.0151(8)
C62 0.0415(10) 0.0419(10) 0.0370(11) -0.0037(8) 0.0059(8) -0.0072(9)
C63 0.0505(12) 0.0407(10) 0.0465(12) 0.0015(9) -0.0010(9) -0.0060(10)
C64 0.0528(12) 0.0442(11) 0.0362(11) 0.0050(8) -0.0044(9) -0.0208(10)
C65 0.0503(11) 0.0465(11) 0.0294(10) -0.0067(8) 0.0056(8) -0.0196(10)
C66 0.0412(10) 0.0352(9) 0.0330(10) -0.0076(7) 0.0042(8) -0.0121(8)
C71 0.0373(9) 0.0370(9) 0.0361(10) -0.0027(8) 0.0042(8) -0.0077(8)
C72 0.0581(13) 0.0472(12) 0.0544(14) 0.0103(10) -0.0073(11) -0.0196(11)
C73 0.0693(16) 0.0457(12) 0.0800(19) 0.0133(12) -0.0034(14) -0.0274(13)
C74 0.0608(14) 0.0529(13) 0.0735(17) -0.0082(12) -0.0039(12) -0.0300(13)
C75 0.0460(11) 0.0527(12) 0.0504(13) -0.0091(10) -0.0024(10) -0.0161(11)
C76 0.0383(10) 0.0381(10) 0.0390(11) -0.0061(8) 0.0032(8) -0.0100(9)
C81 0.0387(10) 0.0425(10) 0.0291(10) 0.0022(8) 0.0020(8) -0.0002(9)
C82 0.0416(11) 0.0574(13) 0.0334(11) 0.0053(9) 0.0029(8) -0.0017(10)
C83 0.0522(13) 0.0785(17) 0.0378(12) 0.0094(11) 0.0124(10) 0.0084(13)
C84 0.0804(18) 0.0704(16) 0.0351(12) -0.0067(11) 0.0107(12) 0.0138(15)
C85 0.0761(17) 0.0518(13) 0.0423(13) -0.0118(10) -0.0033(12) 0.0038(12)
C86 0.0528(12) 0.0442(11) 0.0366(11) -0.0042(9) 0.0018(9) -0.0034(10)
Cl1 0.151(8) 0.243(12) 0.069(4) 0.015(6) -0.017(5) -0.121(9)
Cl2 0.114(4) 0.167(7) 0.105(6) 0.011(5) -0.037(4) -0.074(5)
Cl3 0.45(2) 0.345(14) 0.321(12) 0.092(10) 0.055(12) -0.222(15)
Cl4 0.192(8) 0.279(11) 0.202(8) -0.120(7) 0.127(6) -0.129(7)
Cl5 0.267(9) 0.307(11) 0.133(4) 0.036(5) -0.007(5) -0.216(9)
Cl6 0.126(4) 0.306(9) 0.458(14) -0.070(8) 0.061(6) -0.003(5)

loop_
_geom_bond_atom_site_label_1
_geom_bond_atom_site_label_2
_geom_bond_distance
_geom_bond_site_symmetry_2
_geom_bond_publ_flag
Ni N1 2.022(5) . y
Ni C2 2.0466(19) . y
Ni N2 2.055(12) . y
Ni C1 2.0660(18) . y
Ni C3 2.096(2) . y
Ni P 2.2424(5) . y
Ni C7A 2.3932(19) . y
Ni C3A 2.4172(19) . y
P C41 1.8481(18) . y
P C31 1.8562(18) . y
P C21 1.8675(19) . y
C1 C2 1.419(3) . y
C1 C8B 1.447(14) . y
C1 C7A 1.461(3) . y
C1 C8 1.503(5) . y
C2 C3 1.408(3) . y
C2 H2 0.9900 . y
C3 C3A 1.463(3) . y
C3 H3 0.9900 . y
C3A C4 1.394(3) . y
C3A C7A 1.413(3) . y
C4 C5 1.370(4) . y
C4 H4 0.9400 . y
C5 C6 1.379(5) . y
C5 H5 0.9400 . y
C6 C7 1.393(4) . y
C6 H6 0.9400 . y
C7 C7A 1.387(3) . y
C7 H7 0.9400 . y
C8 C9 1.538(7) . y
C8 H8A 0.9800 . y
C8 H8B 0.9800 . y
C9 N1 1.503(6) . y
C9 H9A 0.9800 . y
C9 H9B 0.9800 . y
N1 C10 1.482(6) . y
N1 C11 1.497(6) . y
C10 H10A 0.9700 . y
C10 H10B 0.9700 . y
C10 H10C 0.9700 . y
C11 H11A 0.9700 . y
C11 H11B 0.9700 . y
C11 H11C 0.9700 . y
C8B C9B 1.519(15) . y
C8B H8B1 0.9800 . y
C8B H8B2 0.9800 . y
C9B N2 1.502(12) . y
C9B H9A1 0.9800 . y
C9B H9A2 0.9800 . y
N2 C10B 1.489(12) . y
N2 C11B 1.495(12) . y
C10B H10D 0.9700 . y
C10B H10E 0.9700 . y
C10B H10F 0.9700 . y
C11B H11D 0.9700 . y
C11B H11E 0.9700 . y
C11B H11F 0.9700 . y
B C81 1.643(3) . y
B C71 1.647(3) . y
B C61 1.648(3) . y
B C51 1.652(3) . y
C21 C22 1.536(3) . y
C21 C26 1.540(2) . y
C21 H21 0.9900 . y
C22 C23 1.529(3) . y
C22 H22A 0.9800 . y
C22 H22B 0.9800 . y
C23 C24 1.524(3) . y
C23 H23A 0.9800 . y
C23 H23B 0.9800 . y
C24 C25 1.514(3) . y
C24 H24A 0.9800 . y
C24 H24B 0.9800 . y
C25 C26 1.526(3) . y
C25 H25A 0.9800 . y
C25 H25B 0.9800 . y
C26 H26A 0.9800 . y
C26 H26B 0.9800 . y
C31 C36 1.513(3) . y
C31 C32 1.538(3) . y
C31 H31 0.9900 . y
C32 C33 1.520(3) . y
C32 H32A 0.9800 . y
C32 H32B 0.9800 . y
C33 C34 1.507(3) . y
C33 H33A 0.9800 . y
C33 H33B 0.9800 . y
C34 C35 1.518(3) . y
C34 H34A 0.9800 . y
C34 H34B 0.9800 . y
C35 C36 1.525(3) . y
C35 H35A 0.9800 . y
C35 H35B 0.9800 . y
C36 H36A 0.9800 . y
C36 H36B 0.9800 . y
C41 C42 1.533(3) . y
C41 C46 1.536(3) . y
C41 H41 0.9900 . y
C42 C43 1.523(3) . y
C42 H42A 0.9800 . y
C42 H42B 0.9800 . y
C43 C44 1.525(3) . y
C43 H43A 0.9800 . y
C43 H43B 0.9800 . y
C44 C45 1.516(3) . y
C44 H44A 0.9800 . y
C44 H44B 0.9800 . y
C45 C46 1.528(3) . y
C45 H45A 0.9800 . y
C45 H45B 0.9800 . y
C46 H46A 0.9800 . y
C46 H46B 0.9800 . y
C51 C52 1.390(3) . y
C51 C56 1.407(3) . y
C52 C53 1.395(3) . y
C52 H52 0.9400 . y
C53 C54 1.372(4) . y
C53 H53 0.9400 . y
C54 C55 1.366(3) . y
C54 H54 0.9400 . y
C55 C56 1.391(3) . y
C55 H55 0.9400 . y
C56 H56 0.9400 . y
C61 C62 1.394(3) . y
C61 C66 1.401(2) . y
C62 C63 1.388(3) . y
C62 H62 0.9400 . y
C63 C64 1.379(3) . y
C63 H63 0.9400 . y
C64 C65 1.371(3) . y
C64 H64 0.9400 . y
C65 C66 1.385(3) . y
C65 H65 0.9400 . y
C66 H66 0.9400 . y
C71 C76 1.396(3) . y
C71 C72 1.402(3) . y
C72 C73 1.378(3) . y
C72 H72 0.9400 . y
C73 C74 1.375(4) . y
C73 H73 0.9400 . y
C74 C75 1.384(3) . y
C74 H74 0.9400 . y
C75 C76 1.387(3) . y
C75 H75 0.9400 . y
C76 H76 0.9400 . y
C81 C82 1.398(3) . y
C81 C86 1.401(3) . y
C82 C83 1.390(3) . y
C82 H82 0.9400 . y
C83 C84 1.371(4) . y
C83 H83 0.9400 . y
C84 C85 1.373(4) . y
C84 H84 0.9400 . y
C85 C86 1.394(3) . y
C85 H85 0.9400 . y
C86 H86 0.9400 . y
C98 Cl1 1.791(10) . y
C98 Cl2 1.792(10) . y
C98 H98A 0.9800 . y
C98 H98B 0.9800 . y
C99 Cl3 1.767(9) . y
C99 Cl4 1.779(9) . y
C99 H99A 0.9800 . y
C99 H99B 0.9800 . y
C100 Cl6 1.752(10) . y
C100 Cl5 1.754(10) . y
C100 H10G 0.9800 . y
C100 H10H 0.9800 . y
